data_7211914
loop_
_publ_author_name
'Jia, Juan'
'Shao, Min'
'Jia, Tiantian'
'Zhu, Shourong'
'Zhao, Yongmei'
'Xing, Feifei'
'Li, Mingxing'

_publ_section_title
;
 Coordination polymers of biphenyl-2,4,2&#x2032;,4&#x2032;-tetracarboxylic
 acid---synthesis, structures and adsorption properties
;
_journal_issue 5
_journal_name_full CrystEngComm
_journal_page_first 1548
_journal_paper_doi 10.1039/b916984a
_journal_volume 12
_journal_year 2010
_chemical_formula_sum 'C32 H26 Co5 O24'
_chemical_formula_weight 1089.18
_chemical_name_systematic
;
?
;
_space_group_IT_number 14
_symmetry_cell_setting monoclinic
_symmetry_space_group_name_Hall '-P 2yn'
_symmetry_space_group_name_H-M 'P 1 21/n 1'
_atom_sites_solution_hydrogens geom
_atom_sites_solution_primary direct
_atom_sites_solution_secondary difmap
_audit_creation_method SHELXL-97
_cell_angle_alpha 90.00
_cell_angle_beta 93.437(3)
_cell_angle_gamma 90.00
_cell_formula_units_Z 2
_cell_length_a 9.0444(17)
_cell_length_b 16.460(3)
_cell_length_c 12.074(2)
_cell_measurement_reflns_used 826
_cell_measurement_temperature 296(2)
_cell_measurement_theta_max 21.35
_cell_measurement_theta_min 2.47
_cell_volume 1794.2(6)
_computing_cell_refinement 'Bruker SMART'
_computing_data_collection 'Bruker SMART'
_computing_data_reduction 'Bruker SAINT'
_computing_molecular_graphics 'Bruker SHELXTL'
_computing_publication_material 'Bruker SHELXTL'
_computing_structure_refinement 'SHELXL-97 (Sheldrick, 1997)'
_computing_structure_solution 'SHELXS-97 (Sheldrick, 1990)'
_diffrn_ambient_temperature 296(2)
_diffrn_measured_fraction_theta_full 0.997
_diffrn_measured_fraction_theta_max 0.997
_diffrn_measurement_device_type 'CCD area detector'
_diffrn_measurement_method 'phi and omega scans'
_diffrn_radiation_monochromator graphite
_diffrn_radiation_source 'fine-focus sealed tube'
_diffrn_radiation_type MoK\a
_diffrn_radiation_wavelength 0.71073
_diffrn_reflns_av_R_equivalents 0.0879
_diffrn_reflns_av_sigmaI/netI 0.1010
_diffrn_reflns_limit_h_max 10
_diffrn_reflns_limit_h_min -9
_diffrn_reflns_limit_k_max 18
_diffrn_reflns_limit_k_min -19
_diffrn_reflns_limit_l_max 13
_diffrn_reflns_limit_l_min -14
_diffrn_reflns_number 9270
_diffrn_reflns_theta_full 25.05
_diffrn_reflns_theta_max 25.05
_diffrn_reflns_theta_min 2.09
_exptl_absorpt_coefficient_mu 2.365
_exptl_absorpt_correction_T_max 0.7979
_exptl_absorpt_correction_T_min 0.6492
_exptl_absorpt_correction_type multi-scan
_exptl_absorpt_process_details sadabs
_exptl_crystal_colour red
_exptl_crystal_density_diffrn 2.012
_exptl_crystal_density_method 'not measured'
_exptl_crystal_description block
_exptl_crystal_F_000 1086
_exptl_crystal_size_max 0.20
_exptl_crystal_size_mid 0.15
_exptl_crystal_size_min 0.10
_refine_diff_density_max 0.875
_refine_diff_density_min -0.682
_refine_diff_density_rms 0.143
_refine_ls_extinction_method none
_refine_ls_goodness_of_fit_ref 1.038
_refine_ls_hydrogen_treatment constr
_refine_ls_matrix_type full
_refine_ls_number_parameters 277
_refine_ls_number_reflns 3175
_refine_ls_number_restraints 0
_refine_ls_restrained_S_all 1.038
_refine_ls_R_factor_all 0.0901
_refine_ls_R_factor_gt 0.0524
_refine_ls_shift/su_max 0.000
_refine_ls_shift/su_mean 0.000
_refine_ls_structure_factor_coef Fsqd
_refine_ls_weighting_details 'calc w=1/[\s^2^(Fo^2^)+(0.0339P)^2^+0.7756P] where P=(Fo^2^+2Fc^2^)/3'
_refine_ls_weighting_scheme calc
_refine_ls_wR_factor_gt 0.0990
_refine_ls_wR_factor_ref 0.1170
_reflns_number_gt 2038
_reflns_number_total 3175
_reflns_threshold_expression >2sigma(I)
_cod_data_source_file b916984a.txt
_cod_data_source_block complex_7
_cod_depositor_comments
;
The following automatic conversions were performed:

'_symmetry_cell_setting' value 'Monoclinic' changed to 'monoclinic'
according to /home/saulius/struct/CIF-dictionaries/cif_core.dic
dictionary named 'cif_core.dic' version 2.4.2 from 2011-04-26.

Automatic conversion script
Id: cif_fix_values 1891 2012-01-12 08:04:46Z andrius 
;
_cod_original_cell_volume 1794.3(6)
_cod_original_sg_symbol_H-M P2(1)/n
_cod_database_code 7211914

loop_
_symmetry_equiv_pos_as_xyz
'x, y, z'
'-x+1/2, y+1/2, -z+1/2'
'-x, -y, -z'
'x-1/2, -y-1/2, z-1/2'

loop_
_atom_site_label
_atom_site_type_symbol
_atom_site_fract_x
_atom_site_fract_y
_atom_site_fract_z
_atom_site_U_iso_or_equiv
_atom_site_adp_type
_atom_site_occupancy
_atom_site_symmetry_multiplicity
_atom_site_calc_flag
_atom_site_refinement_flags
Co1 Co 1.0000 0.0000 1.0000 0.0101(3) Uani 1 2 d S
Co2 Co 1.08409(9) -0.02513(5) 0.74278(7) 0.0162(2) Uani 1 1 d .
Co3 Co 1.15564(10) -0.00610(5) 0.45240(7) 0.0213(3) Uani 1 1 d .
C1 C 0.7912(7) 0.0581(4) 0.7858(5) 0.0196(15) Uani 1 1 d .
C2 C 0.6844(7) 0.0946(4) 0.8602(5) 0.0189(15) Uani 1 1 d .
C3 C 0.5400(7) 0.0661(4) 0.8574(5) 0.0188(15) Uani 1 1 d .
H3 H 0.5106 0.0266 0.8056 0.023 Uiso 1 1 calc R
C4 C 0.4376(7) 0.0946(4) 0.9293(5) 0.0195(15) Uani 1 1 d .
C5 C 0.4810(7) 0.1535(4) 1.0067(5) 0.0257(17) Uani 1 1 d .
H5 H 0.4155 0.1712 1.0582 0.031 Uiso 1 1 calc R
C6 C 0.6239(7) 0.1864(4) 1.0070(5) 0.0246(17) Uani 1 1 d .
H6 H 0.6518 0.2272 1.0573 0.029 Uiso 1 1 calc R
C7 C 0.7252(7) 0.1585(4) 0.9325(5) 0.0186(15) Uani 1 1 d .
C8 C 0.8659(7) 0.2037(4) 0.9219(5) 0.0180(15) Uani 1 1 d .
C9 C 0.9764(7) 0.2124(3) 1.0071(5) 0.0171(15) Uani 1 1 d .
C10 C 1.0941(7) 0.2666(4) 0.9945(5) 0.0198(15) Uani 1 1 d .
H10 H 1.1656 0.2738 1.0523 0.024 Uiso 1 1 calc R
C11 C 1.1041(7) 0.3090(4) 0.8972(5) 0.0201(16) Uani 1 1 d .
C12 C 0.9979(8) 0.2990(4) 0.8113(5) 0.0303(18) Uani 1 1 d .
H12 H 1.0058 0.3270 0.7451 0.036 Uiso 1 1 calc R
C13 C 0.8804(7) 0.2475(4) 0.8240(6) 0.0271(17) Uani 1 1 d .
H13 H 0.8088 0.2417 0.7660 0.033 Uiso 1 1 calc R
C14 C 1.2309(8) 0.3676(4) 0.8876(6) 0.0229(16) Uani 1 1 d .
C15 C 0.9763(7) 0.1671(4) 1.1149(5) 0.0213(16) Uani 1 1 d .
C16 C 0.2803(7) 0.0653(4) 0.9161(5) 0.0187(15) Uani 1 1 d .
O1 O 0.9216(4) 0.0410(2) 0.8248(3) 0.0197(10) Uani 1 1 d .
O2 O 0.7463(5) 0.0446(3) 0.6870(4) 0.0331(12) Uani 1 1 d .
O3 O 0.2364(5) 0.0506(3) 0.8172(3) 0.0248(11) Uani 1 1 d .
O4 O 0.2047(5) 0.0566(3) 0.9986(4) 0.0254(11) Uani 1 1 d .
O5 O 0.9355(5) 0.0931(2) 1.1113(3) 0.0207(11) Uani 1 1 d .
O6 O 1.0220(6) 0.2041(3) 1.2001(4) 0.0396(14) Uani 1 1 d .
O7 O 1.2450(5) 0.4011(3) 0.7960(4) 0.0318(12) Uani 1 1 d .
O8 O 1.3171(5) 0.3786(3) 0.9741(4) 0.0299(12) Uani 1 1 d .
O1W O 1.0619(4) 0.0377(2) 0.5966(3) 0.0190(10) Uani 1 1 d .
H1W H 1.0810 0.0875 0.6094 0.023 Uiso 1 1 d R
O2W O 1.0745(5) 0.1053(2) 0.3690(4) 0.0299(12) Uani 1 1 d .
H2WA H 1.0023 0.1275 0.3994 0.036 Uiso 1 1 d R
H2WB H 1.0848 0.1341 0.3116 0.036 Uiso 1 1 d R
O3W O 1.3605(5) 0.0453(3) 0.4999(4) 0.0434(14) Uani 1 1 d .
H3WA H 1.4267 0.0253 0.4610 0.052 Uiso 1 1 d R
H3WB H 1.3729 0.0745 0.5579 0.052 Uiso 1 1 d R
O4W O 0.3238(6) 0.1538(3) 0.6579(4) 0.0452(15) Uani 1 1 d .
H4WA H 0.3926 0.1881 0.6716 0.054 Uiso 1 1 d R
H4WB H 0.3039 0.1247 0.7132 0.054 Uiso 1 1 d R

loop_
_atom_site_aniso_label
_atom_site_aniso_U_11
_atom_site_aniso_U_22
_atom_site_aniso_U_33
_atom_site_aniso_U_23
_atom_site_aniso_U_13
_atom_site_aniso_U_12
Co1 0.0045(6) 0.0156(6) 0.0106(6) -0.0041(5) 0.0030(5) -0.0021(5)
Co2 0.0135(5) 0.0195(5) 0.0157(5) -0.0008(4) 0.0021(4) 0.0010(4)
Co3 0.0161(5) 0.0302(5) 0.0175(5) -0.0010(4) 0.0015(4) 0.0030(4)
C1 0.016(4) 0.023(4) 0.021(4) 0.001(3) 0.005(3) -0.005(3)
C2 0.017(4) 0.026(4) 0.013(4) -0.001(3) -0.001(3) 0.003(3)
C3 0.015(4) 0.022(4) 0.018(4) -0.006(3) -0.003(3) -0.004(3)
C4 0.005(3) 0.033(4) 0.020(4) 0.004(3) -0.002(3) -0.001(3)
C5 0.013(4) 0.046(4) 0.019(4) -0.009(3) 0.002(3) -0.002(3)
C6 0.023(4) 0.028(4) 0.023(4) -0.009(3) 0.002(3) -0.003(3)
C7 0.015(4) 0.024(4) 0.017(4) -0.001(3) 0.004(3) -0.002(3)
C8 0.014(4) 0.022(3) 0.019(4) -0.001(3) 0.004(3) 0.000(3)
C9 0.017(4) 0.015(3) 0.019(4) -0.001(3) -0.003(3) -0.003(3)
C10 0.018(4) 0.021(3) 0.019(4) 0.003(3) -0.007(3) -0.002(3)
C11 0.016(4) 0.019(3) 0.025(4) 0.002(3) 0.005(3) -0.006(3)
C12 0.030(5) 0.045(5) 0.016(4) 0.006(3) -0.002(3) -0.009(4)
C13 0.014(4) 0.037(4) 0.029(4) -0.004(3) -0.003(3) -0.005(3)
C14 0.023(4) 0.018(3) 0.028(4) -0.004(3) 0.004(3) -0.005(3)
C15 0.018(4) 0.022(4) 0.025(4) 0.003(3) 0.002(3) -0.011(3)
C16 0.018(4) 0.017(3) 0.022(4) 0.002(3) 0.004(3) 0.005(3)
O1 0.007(2) 0.030(2) 0.022(2) -0.001(2) 0.0021(19) 0.003(2)
O2 0.018(3) 0.055(3) 0.026(3) -0.012(2) 0.003(2) 0.005(3)
O3 0.022(3) 0.035(3) 0.018(3) -0.003(2) 0.004(2) -0.007(2)
O4 0.024(3) 0.032(3) 0.021(3) 0.001(2) 0.006(2) -0.004(2)
O5 0.016(3) 0.018(2) 0.028(3) -0.002(2) -0.001(2) -0.005(2)
O6 0.062(4) 0.032(3) 0.023(3) 0.004(2) -0.012(3) -0.016(3)
O7 0.027(3) 0.046(3) 0.022(3) 0.007(2) 0.000(2) -0.019(3)
O8 0.029(3) 0.035(3) 0.026(3) 0.002(2) -0.004(2) -0.014(2)
O1W 0.018(3) 0.019(2) 0.019(2) 0.0002(19) -0.001(2) 0.001(2)
O2W 0.032(3) 0.031(3) 0.027(3) 0.007(2) 0.009(2) 0.004(2)
O3W 0.022(3) 0.066(4) 0.043(3) -0.027(3) 0.009(2) -0.007(3)
O4W 0.064(4) 0.042(3) 0.029(3) 0.008(3) -0.004(3) -0.024(3)

loop_
_atom_type_symbol
_atom_type_description
_atom_type_scat_dispersion_real
_atom_type_scat_dispersion_imag
_atom_type_scat_source
C C 0.0033 0.0016 'International Tables Vol C Tables 4.2.6.8 and 6.1.1.4'
H H 0.0000 0.0000 'International Tables Vol C Tables 4.2.6.8 and 6.1.1.4'
O O 0.0106 0.0060 'International Tables Vol C Tables 4.2.6.8 and 6.1.1.4'
Co Co 0.3494 0.9721 'International Tables Vol C Tables 4.2.6.8 and 6.1.1.4'

loop_
_geom_angle_atom_site_label_1
_geom_angle_atom_site_label_2
_geom_angle_atom_site_label_3
_geom_angle
_geom_angle_site_symmetry_1
_geom_angle_site_symmetry_3
O4 Co1 O4 180.0 3_657 1_655
O4 Co1 O5 92.27(16) 3_657 .
O4 Co1 O5 87.73(16) 1_655 .
O4 Co1 O5 87.73(16) 3_657 3_757
O4 Co1 O5 92.27(16) 1_655 3_757
O5 Co1 O5 180 . 3_757
O4 Co1 O1 94.98(15) 3_657 3_757
O4 Co1 O1 85.02(15) 1_655 3_757
O5 Co1 O1 73.31(15) . 3_757
O5 Co1 O1 106.69(15) 3_757 3_757
O4 Co1 O1 85.02(15) 3_657 .
O4 Co1 O1 94.98(15) 1_655 .
O5 Co1 O1 106.69(15) . .
O5 Co1 O1 73.31(15) 3_757 .
O1 Co1 O1 180 3_757 .
O3 Co2 O7 87.89(19) 1_655 2_746
O3 Co2 O1W 95.78(17) 1_655 .
O7 Co2 O1W 97.98(17) 2_746 .
O3 Co2 O5 92.57(16) 1_655 3_757
O7 Co2 O5 88.79(17) 2_746 3_757
O1W Co2 O5 169.41(16) . 3_757
O3 Co2 O1 87.07(17) 1_655 .
O7 Co2 O1 165.32(17) 2_746 .
O1W Co2 O1 96.23(16) . .
O5 Co2 O1 77.68(16) 3_757 .
O3 Co2 O2W 170.74(17) 1_655 3_756
O7 Co2 O2W 88.78(17) 2_746 3_756
O1W Co2 O2W 76.13(15) . 3_756
O5 Co2 O2W 96.00(15) 3_757 3_756
O1 Co2 O2W 98.18(16) . 3_756
O2 Co3 O3W 86.00(19) 3_756 .
O2 Co3 O1W 97.91(17) 3_756 3_756
O3W Co3 O1W 170.48(18) . 3_756
O2 Co3 O8 91.27(19) 3_756 2_746
O3W Co3 O8 99.79(19) . 2_746
O1W Co3 O8 88.83(17) 3_756 2_746
O2 Co3 O1W 177.42(18) 3_756 .
O3W Co3 O1W 91.63(17) . .
O1W Co3 O1W 84.26(16) 3_756 .
O8 Co3 O1W 90.16(17) 2_746 .
O2 Co3 O2W 91.76(18) 3_756 .
O3W Co3 O2W 93.11(18) . .
O1W Co3 O2W 78.16(16) 3_756 .
O8 Co3 O2W 166.92(18) 2_746 .
O1W Co3 O2W 87.32(16) . .
O2 C1 O1 123.5(6) . .
O2 C1 C2 117.5(6) . .
O1 C1 C2 119.1(6) . .
C3 C2 C7 118.8(6) . .
C3 C2 C1 119.6(5) . .
C7 C2 C1 121.6(6) . .
C2 C3 C4 122.2(6) . .
C2 C3 H3 118.9 . .
C4 C3 H3 118.9 . .
C5 C4 C3 119.0(6) . .
C5 C4 C16 121.6(6) . .
C3 C4 C16 119.2(6) . .
C4 C5 C6 119.7(6) . .
C4 C5 H5 120.2 . .
C6 C5 H5 120.2 . .
C7 C6 C5 120.8(6) . .
C7 C6 H6 119.6 . .
C5 C6 H6 119.6 . .
C2 C7 C6 119.2(6) . .
C2 C7 C8 121.1(6) . .
C6 C7 C8 119.2(5) . .
C13 C8 C9 118.1(6) . .
C13 C8 C7 117.1(5) . .
C9 C8 C7 124.4(6) . .
C8 C9 C10 119.9(6) . .
C8 C9 C15 123.4(6) . .
C10 C9 C15 116.7(5) . .
C11 C10 C9 120.3(6) . .
C11 C10 H10 119.8 . .
C9 C10 H10 119.8 . .
C10 C11 C12 120.2(6) . .
C10 C11 C14 118.7(6) . .
C12 C11 C14 121.1(6) . .
C13 C12 C11 119.9(6) . .
C13 C12 H12 120.1 . .
C11 C12 H12 120.1 . .
C12 C13 C8 121.6(6) . .
C12 C13 H13 119.2 . .
C8 C13 H13 119.2 . .
O7 C14 O8 124.8(6) . .
O7 C14 C11 117.9(6) . .
O8 C14 C11 117.2(6) . .
O6 C15 O5 125.4(6) . .
O6 C15 C9 117.1(5) . .
O5 C15 C9 117.5(6) . .
O4 C16 O3 125.3(6) . .
O4 C16 C4 120.8(6) . .
O3 C16 C4 113.9(6) . .
C1 O1 Co2 126.3(4) . .
C1 O1 Co1 129.4(4) . .
Co2 O1 Co1 95.45(15) . .
C1 O2 Co3 134.7(4) . 3_756
C16 O3 Co2 134.9(4) . 1_455
C16 O4 Co1 126.1(4) . 1_455
C15 O5 Co2 121.3(4) . 3_757
C15 O5 Co1 128.1(4) . .
Co2 O5 Co1 100.64(17) 3_757 .
C14 O7 Co2 125.7(4) . 2_756
C14 O8 Co3 121.5(4) . 2_756
Co2 O1W Co3 99.25(17) . 3_756
Co2 O1W Co3 121.09(19) . .
Co3 O1W Co3 95.73(16) 3_756 .
Co2 O1W H1W 108.7 . .
Co3 O1W H1W 118.0 3_756 .
Co3 O1W H1W 113.2 . .
Co3 O2W Co2 88.26(15) . 3_756
Co3 O2W H2WA 113.9 . .
Co2 O2W H2WA 91.8 3_756 .
Co3 O2W H2WB 142.2 . .
Co2 O2W H2WB 86.4 3_756 .
H2WA O2W H2WB 103.7 . .
Co3 O3W H3WA 109.6 . .
Co3 O3W H3WB 121.8 . .
H3WA O3W H3WB 127.6 . .
H4WA O4W H4WB 114.1 . .

loop_
_geom_bond_atom_site_label_1
_geom_bond_atom_site_label_2
_geom_bond_distance
_geom_bond_site_symmetry_2
Co1 O4 2.073(4) 3_657
Co1 O4 2.073(4) 1_655
Co1 O5 2.142(4) .
Co1 O5 2.142(4) 3_757
Co1 O1 2.292(4) 3_757
Co1 O1 2.292(4) .
Co2 O3 2.028(4) 1_655
Co2 O7 2.042(5) 2_746
Co2 O1W 2.045(4) .
Co2 O5 2.104(4) 3_757
Co2 O1 2.121(4) .
Co2 O2W 2.322(4) 3_756
Co3 O2 2.049(5) 3_756
Co3 O3W 2.086(5) .
Co3 O1W 2.086(4) 3_756
Co3 O8 2.104(4) 2_746
Co3 O1W 2.108(4) .
Co3 O2W 2.197(4) .
C1 O2 1.256(7) .
C1 O1 1.275(7) .
C1 C2 1.485(9) .
C2 C3 1.386(8) .
C2 C7 1.402(8) .
C3 C4 1.389(8) .
C3 H3 0.9300 .
C4 C5 1.387(8) .
C4 C16 1.502(8) .
C5 C6 1.401(9) .
C5 H5 0.9300 .
C6 C7 1.399(9) .
C6 H6 0.9300 .
C7 C8 1.487(8) .
C8 C13 1.397(8) .
C8 C9 1.398(8) .
C9 C10 1.404(8) .
C9 C15 1.501(8) .
C10 C11 1.374(8) .
C10 H10 0.9300 .
C11 C12 1.381(8) .
C11 C14 1.508(8) .
C12 C13 1.374(9) .
C12 H12 0.9300 .
C13 H13 0.9300 .
C14 O7 1.250(7) .
C14 O8 1.278(7) .
C15 O6 1.244(7) .
C15 O5 1.272(7) .
C16 O4 1.250(7) .
C16 O3 1.259(7) .
O2 Co3 2.049(5) 3_756
O3 Co2 2.028(4) 1_455
O4 Co1 2.073(4) 1_455
O5 Co2 2.104(4) 3_757
O7 Co2 2.042(5) 2_756
O8 Co3 2.104(4) 2_756
O1W Co3 2.086(4) 3_756
O1W H1W 0.8501 .
O2W Co2 2.321(4) 3_756
O2W H2WA 0.8500 .
O2W H2WB 0.8500 .
O3W H3WA 0.8500 .
O3W H3WB 0.8501 .
O4W H4WA 0.8500 .
O4W H4WB 0.8500 .

loop_
_geom_hbond_atom_site_label_D
_geom_hbond_atom_site_label_H
_geom_hbond_atom_site_label_A
_geom_hbond_distance_DH
_geom_hbond_distance_HA
_geom_hbond_distance_DA
_geom_hbond_angle_DHA
_geom_hbond_site_symmetry_A
O2W H2WA O8 0.85 1.95 2.730(7) 151.6 4_565
O2W H2WA O7 0.85 2.62 3.059(6) 113.7 4_565
O2W H2WB O6 0.85 1.84 2.630(6) 154.7 1_554
O3W H3WA O3W 0.85 2.27 2.932(10) 134.4 3_856
O3W H3WB O4W 0.85 1.85 2.648(7) 155.5 1_655
O4W H4WA O6 0.85 2.14 2.972(7) 165.7 4_565
O4W H4WB O3 0.85 1.88 2.719(6) 169.7 .
O1W H1W O4W 0.85 2.49 3.098(6) 129.2 1_655
